data_4513992
loop_
_publ_author_name
'Sengupta, Ananya'
'Datta, Subhadeep'
'Su, Chenliang'
'Herng, Tun Seng'
'Ding, Jun'
'Vittal, Jagadese J.'
'Loh, Kian Ping'

_publ_section_title
;
 Tunable Electrical Conductivity and Magnetic Property of the Two
 Dimensional Metal Organic Framework [Cu(TPyP)Cu2(O2CCH3)4]
;
_journal_issue 25
_journal_name_full 'ACS Applied Materials &amp; Interfaces'
_journal_page_first 16154
_journal_paper_doi 10.1021/acsami.6b03073
_journal_volume 8
_journal_year 2016
_chemical_formula_sum 'C23.25 H15.5 Cl7.75 Cu N4 O3.25'
_chemical_formula_weight 741.17
_chemical_name_systematic
; 
 ? 
;
_space_group_crystal_system tetragonal
_space_group_IT_number 94
_space_group_name_Hall 'P 4n 2n'
_space_group_name_H-M_alt 'P 42 21 2'
_symmetry_space_group_name_Hall 'P 4n 2n'
_symmetry_space_group_name_H-M 'P 42 21 2'
_atom_sites_solution_hydrogens geom
_audit_creation_method SHELXL-2013
_cell_angle_alpha 90
_cell_angle_beta 90
_cell_angle_gamma 90
_cell_formula_units_Z 4
_cell_length_a 13.636(3)
_cell_length_b 13.636(3)
_cell_length_c 19.467(4)
_cell_measurement_reflns_used 745
_cell_measurement_temperature 100(2)
_cell_measurement_theta_max 21.63
_cell_measurement_theta_min 2.36
_cell_volume 3619.7(13)
_computing_cell_refinement 'Bruker SAINT'
_computing_data_collection 'Bruker APEX2'
_computing_data_reduction 'Bruker SAINT'
_computing_molecular_graphics 'Bruker SHELXTL'
_computing_publication_material 'Bruker SHELXTL'
_computing_structure_refinement 'SHELXL-2013 (Sheldrick, 2013)'
_computing_structure_solution 'SHELXS-97 (Sheldrick 2008)'
_diffrn_ambient_temperature 100(2)
_diffrn_measured_fraction_theta_full 1.000
_diffrn_measured_fraction_theta_max 1.000
_diffrn_measurement_device_type 'Bruker APEX-II CCD'
_diffrn_measurement_method '\f and \w scans'
_diffrn_radiation_type MoK\a
_diffrn_radiation_wavelength 0.71073
_diffrn_reflns_av_R_equivalents 0.0907
_diffrn_reflns_av_unetI/netI 0.0571
_diffrn_reflns_Laue_measured_fraction_full 1.000
_diffrn_reflns_Laue_measured_fraction_max 1.000
_diffrn_reflns_limit_h_max 17
_diffrn_reflns_limit_h_min -16
_diffrn_reflns_limit_k_max 16
_diffrn_reflns_limit_k_min -17
_diffrn_reflns_limit_l_max 24
_diffrn_reflns_limit_l_min -17
_diffrn_reflns_number 23835
_diffrn_reflns_point_group_measured_fraction_full 1.000
_diffrn_reflns_point_group_measured_fraction_max 1.000
_diffrn_reflns_theta_full 25.242
_diffrn_reflns_theta_max 26.371
_diffrn_reflns_theta_min 1.823
_exptl_absorpt_coefficient_mu 1.204
_exptl_absorpt_correction_T_max 0.7456
_exptl_absorpt_correction_T_min 0.6359
_exptl_absorpt_correction_type multi-scan
_exptl_absorpt_process_details 'Sadabs, (Sheldrick 2012)'
_exptl_crystal_colour Red
_exptl_crystal_density_diffrn 1.360
_exptl_crystal_density_method 'Not Measured'
_exptl_crystal_description Block
_exptl_crystal_F_000 1479
_exptl_crystal_size_max 0.240
_exptl_crystal_size_mid 0.160
_exptl_crystal_size_min 0.140
_refine_diff_density_max 1.716
_refine_diff_density_min -0.657
_refine_diff_density_rms 0.195
_refine_ls_abs_structure_details
; 
 Refined as a perfect inversion twin. 
;
_refine_ls_abs_structure_Flack 0.5
_refine_ls_extinction_coef .
_refine_ls_extinction_method none
_refine_ls_goodness_of_fit_ref 0.994
_refine_ls_hydrogen_treatment constr
_refine_ls_matrix_type full
_refine_ls_number_parameters 209
_refine_ls_number_reflns 3714
_refine_ls_number_restraints 33
_refine_ls_restrained_S_all 0.992
_refine_ls_R_factor_all 0.0967
_refine_ls_R_factor_gt 0.0864
_refine_ls_shift/su_max 0.000
_refine_ls_shift/su_mean 0.000
_refine_ls_structure_factor_coef Fsqd
_refine_ls_weighting_details 'w=1/[\s^2^(Fo^2^)+(0.1513P)^2^+19.5831P] where P=(Fo^2^+2Fc^2^)/3'
_refine_ls_weighting_scheme calc
_refine_ls_wR_factor_gt 0.2353
_refine_ls_wR_factor_ref 0.2439
_reflns_Friedel_coverage 0.703
_reflns_Friedel_fraction_full 1.000
_reflns_Friedel_fraction_max 1.000
_reflns_number_gt 3223
_reflns_number_total 3714
_reflns_threshold_expression 'I > 2\s(I)'
_cod_data_source_file am6b03073_si_002.cif
_cod_data_source_block E085
_cod_depositor_comments
;
The following automatic conversions were performed:

'_exptl_absorpt_correction_type' value 'Multi-scan' changed to
'multi-scan' according to the built-in table from CIF Core dictionary
named 'cif_core.dic' version 2.4.1 from 2010-06-29.

'_exptl_crystal_density_meas' value 'Not Measured' was changed to '?'
- the value is perceived as not measured.

Automatic conversion script
Id: cif_fix_values 4624 2016-04-14 12:54:50Z antanas 
;
_cod_original_cell_volume 3619.7(16)
_cod_original_formula_sum 'C23.25 H15.50 Cl7.75 Cu N4 O3.25'
_cod_database_code 4513992
_shelx_space_group_comment
; 
The symmetry employed for this shelxl refinement is uniquely defined 
by the following loop, which should always be used as a source of 
symmetry information in preference to the above space-group names. 
They are only intended as comments. 
;
_shelx_estimated_absorpt_t_min 0.761
_shelx_estimated_absorpt_t_max 0.850
_shelxl_version_number 2013-4

loop_
_space_group_symop_operation_xyz
'x, y, z'
'-x, -y, z'
'-y+1/2, x+1/2, z+1/2'
'y+1/2, -x+1/2, z+1/2'
'-x+1/2, y+1/2, -z+1/2'
'x+1/2, -y+1/2, -z+1/2'
'y, x, -z'
'-y, -x, -z'

loop_
_atom_site_label
_atom_site_type_symbol
_atom_site_fract_x
_atom_site_fract_y
_atom_site_fract_z
_atom_site_U_iso_or_equiv
_atom_site_adp_type
_atom_site_occupancy
_atom_site_site_symmetry_order
_atom_site_calc_flag
_atom_site_refinement_flags_posn
_atom_site_refinement_flags_adp
_atom_site_refinement_flags_occupancy
_atom_site_disorder_assembly
_atom_site_disorder_group
O1W O 0.647(3) -0.007(3) 0.138(2) 0.073(10) Uiso 0.337(3) 1 d . . P A 1
O2W O 0.592(2) -0.005(2) 0.0480(14) 0.044(6) Uiso 0.337(3) 1 d . . P A 1
C3S C 0.5456(10) 0.0318(15) 0.1372(8) 0.027(7) Uiso 0.326(7) 1 d D . P A 2
H3S H 0.5267 0.1027 0.1373 0.032 Uiso 0.326(7) 1 calc R U P A 2
Cl1W Cl 0.6389(10) 0.0118(9) 0.0776(7) 0.057(3) Uiso 0.326(7) 1 d D . P A 2
Cl2W Cl 0.6104(10) 0.0035(10) 0.2124(6) 0.062(3) Uiso 0.326(7) 1 d D . P A 2
O3W O 0.315(4) -0.002(4) 0.338(3) 0.100 Uiso 0.326(7) 1 d . U P A 2
O4W O 0.223(4) 0.193(4) 0.309(3) 0.100 Uiso 0.326(7) 1 d . U P A 2
O5W O 0.459(5) 0.196(5) 0.336(3) 0.100 Uiso 0.326(7) 1 d . U P A 2
C1S C 0.3122(12) 0.1660(11) 0.3909(8) 0.024(3) Uani 0.674(7) 1 d . U P A 1
H1S H 0.3255 0.1780 0.4407 0.06(6) Uiso 0.674(7) 1 calc R . P A 1
C2S C 0.2378(13) 0.2350(14) 0.3698(7) 0.030(3) Uani 0.674(7) 1 d . U P A 1
H2S H 0.2645 0.3024 0.3777 0.03(5) Uiso 0.674(7) 1 calc R . P A 1
Cl2 Cl 0.4243(3) 0.1861(4) 0.3459(2) 0.0363(12) Uani 0.674(7) 1 d . . P A 1
Cl3 Cl 0.2765(4) 0.0421(4) 0.3826(3) 0.0551(17) Uani 0.674(7) 1 d . . P A 1
Cl4 Cl 0.2063(4) 0.2260(5) 0.2818(2) 0.0491(15) Uani 0.674(7) 1 d . . P A 1
Cl5 Cl 0.1306(3) 0.2230(4) 0.4206(2) 0.0436(13) Uani 0.674(7) 1 d . . P A 1
Cu1 Cu 0.5000 0.5000 0.0000 0.0097(5) Uani 1 4 d S T P . .
Cu2 Cu 0.0000 0.0000 0.0000 0.0116(5) Uani 1 4 d S T P . .
Cl1 Cl 0.14288(16) -0.14288(16) 0.0000 0.0220(7) Uani 1 2 d S T P . .
N1 N 0.4330(6) 0.4228(6) 0.0727(4) 0.0142(14) Uani 1 1 d . . . . .
N2 N 0.1039(5) 0.1039(5) 0.0000 0.017(2) Uani 1 2 d S T P . .
N3 N 0.5000 0.5000 0.3956(5) 0.0128(19) Uani 1 2 d S T P . .
C1 C 0.4492(7) 0.4252(7) 0.1416(5) 0.0169(19) Uani 1 1 d . U . . .
C2 C 0.3998(7) 0.3453(7) 0.1752(5) 0.021(2) Uani 1 1 d . U . . .
H2 H 0.4016 0.3296 0.2227 0.025 Uiso 1 1 calc R U . . .
C3 C 0.3508(7) 0.2975(7) 0.1258(5) 0.0193(19) Uani 1 1 d . . . . .
H3 H 0.3102 0.2417 0.1322 0.023 Uiso 1 1 calc R U . . .
C4 C 0.3700(7) 0.3448(6) 0.0626(5) 0.0152(19) Uani 1 1 d . . . . .
C5 C 0.3246(6) 0.3246(6) 0.0000 0.018(2) Uani 1 2 d S T P . .
C6 C 0.2477(6) 0.2477(6) 0.0000 0.016(2) Uani 1 2 d S T P . .
C7 C 0.1608(7) 0.2594(7) 0.0371(5) 0.0171(19) Uani 1 1 d . . . . .
H7 H 0.1505 0.3170 0.0635 0.021 Uiso 1 1 calc R U . . .
C8 C 0.0902(7) 0.1871(7) 0.0352(4) 0.0173(19) Uani 1 1 d . . . . .
H8 H 0.0304 0.1965 0.0595 0.021 Uiso 1 1 calc R U . . .
C9 C 0.5000 0.5000 0.1757(6) 0.013(2) Uani 1 2 d S TU P . .
C10 C 0.5000 0.5000 0.2522(6) 0.014(2) Uani 1 2 d S T P . .
C11 C 0.5875(7) 0.5004(7) 0.2891(4) 0.0166(18) Uani 1 1 d . . . . .
H11 H 0.6486 0.5000 0.2658 0.020 Uiso 1 1 calc R U . . .
C12 C 0.5846(6) 0.5014(7) 0.3601(4) 0.0141(17) Uani 1 1 d . . . . .
H12 H 0.6447 0.5032 0.3848 0.017 Uiso 1 1 calc R U . . .

loop_
_atom_site_aniso_label
_atom_site_aniso_U_11
_atom_site_aniso_U_22
_atom_site_aniso_U_33
_atom_site_aniso_U_23
_atom_site_aniso_U_13
_atom_site_aniso_U_12
C1S 0.026(7) 0.026(7) 0.020(6) -0.006(5) -0.002(5) -0.021(6)
C2S 0.036(8) 0.036(8) 0.019(6) -0.012(6) 0.001(6) -0.023(6)
Cl2 0.032(2) 0.048(3) 0.029(2) -0.0160(19) 0.0047(18) -0.025(2)
Cl3 0.049(3) 0.035(3) 0.081(4) 0.015(3) -0.018(3) -0.027(2)
Cl4 0.063(3) 0.067(4) 0.0178(19) 0.008(2) -0.005(2) -0.018(3)
Cl5 0.031(2) 0.074(3) 0.025(2) -0.001(2) -0.0008(17) -0.025(2)
Cu1 0.0134(6) 0.0134(6) 0.0023(9) 0.000 0.000 -0.0052(7)
Cu2 0.0157(7) 0.0157(7) 0.0033(9) 0.000 0.000 -0.0082(8)
Cl1 0.0239(10) 0.0239(10) 0.0183(14) -0.0003(11) -0.0003(11) 0.0008(12)
N1 0.018(4) 0.014(4) 0.011(3) 0.002(3) 0.001(3) -0.005(3)
N2 0.023(3) 0.023(3) 0.007(4) -0.002(4) 0.002(4) -0.002(4)
N3 0.011(5) 0.024(6) 0.004(4) 0.000 0.000 0.006(4)
C1 0.018(4) 0.024(5) 0.009(4) 0.001(3) 0.000(3) -0.002(4)
C2 0.032(5) 0.024(5) 0.007(4) 0.006(3) -0.001(3) -0.011(4)
C3 0.020(5) 0.020(5) 0.017(5) 0.001(4) 0.003(4) -0.011(4)
C4 0.020(5) 0.007(4) 0.018(5) 0.001(3) 0.002(3) -0.003(4)
C5 0.019(4) 0.019(4) 0.015(6) 0.000(4) 0.000(4) -0.015(5)
C6 0.020(4) 0.020(4) 0.008(5) -0.002(4) 0.002(4) -0.003(5)
C7 0.018(5) 0.016(4) 0.017(5) -0.008(4) 0.002(4) -0.006(4)
C8 0.022(5) 0.021(5) 0.009(4) -0.003(4) 0.008(4) -0.002(4)
C9 0.015(5) 0.018(6) 0.006(5) 0.000 0.000 -0.008(4)
C10 0.010(6) 0.017(6) 0.014(6) 0.000 0.000 0.000(4)
C11 0.015(4) 0.027(5) 0.008(4) 0.006(4) 0.000(3) -0.006(4)
C12 0.014(4) 0.023(4) 0.006(4) -0.004(4) 0.000(3) -0.002(4)

loop_
_atom_type_symbol
_atom_type_description
_atom_type_scat_dispersion_real
_atom_type_scat_dispersion_imag
_atom_type_scat_source
C C 0.0033 0.0016 'International Tables Vol C Tables 4.2.6.8 and 6.1.1.4'
H H 0.0000 0.0000 'International Tables Vol C Tables 4.2.6.8 and 6.1.1.4'
N N 0.0061 0.0033 'International Tables Vol C Tables 4.2.6.8 and 6.1.1.4'
O O 0.0106 0.0060 'International Tables Vol C Tables 4.2.6.8 and 6.1.1.4'
Cu Cu 0.3201 1.2651 'International Tables Vol C Tables 4.2.6.8 and 6.1.1.4'
Cl Cl 0.1484 0.1585 'International Tables Vol C Tables 4.2.6.8 and 6.1.1.4'

loop_
_geom_angle_atom_site_label_1
_geom_angle_atom_site_label_2
_geom_angle_atom_site_label_3
_geom_angle
_geom_angle_site_symmetry_1
_geom_angle_site_symmetry_3
C3S C3S Cl1W 120.6(15) 2_655 .
C3S C3S Cl2W 106.7(12) 2_655 .
Cl1W C3S Cl2W 98.8(10) . .
C2S C1S Cl3 113.9(10) . .
C2S C1S Cl2 111.3(11) . .
Cl3 C1S Cl2 109.8(9) . .
C1S C2S Cl5 111.2(12) . .
C1S C2S Cl4 113.5(12) . .
Cl5 C2S Cl4 109.4(9) . .
N1 Cu1 N1 174.3(5) 7 2_665
N1 Cu1 N1 89.1(4) 7 8_665
N1 Cu1 N1 91.2(4) 2_665 8_665
N1 Cu1 N1 91.2(4) 7 .
N1 Cu1 N1 89.1(4) 2_665 .
N1 Cu1 N1 174.3(5) 8_665 .
N2 Cu2 N2 180.0(6) 2 .
N2 Cu2 N3 90.0 2 5_545
N2 Cu2 N3 90.0 . 5_545
N2 Cu2 N3 90.0 2 3_544
N2 Cu2 N3 90.0 . 3_544
N3 Cu2 N3 180.0 5_545 3_544
N2 Cu2 Cl1 90.0 2 .
N2 Cu2 Cl1 90.0 . .
N3 Cu2 Cl1 90.0 5_545 .
N3 Cu2 Cl1 90.0 3_544 .
N2 Cu2 Cl1 90.0 2 2
N2 Cu2 Cl1 90.0 . 2
N3 Cu2 Cl1 90.0 5_545 2
N3 Cu2 Cl1 90.0 3_544 2
Cl1 Cu2 Cl1 180.00(13) . 2
C1 N1 C4 105.1(7) . .
C1 N1 Cu1 128.0(6) . .
C4 N1 Cu1 126.3(6) . .
C8 N2 C8 120.0(11) . 7
C8 N2 Cu2 120.0(6) . .
C8 N2 Cu2 120.0(6) 7 .
C12 N3 C12 118.2(10) 2_665 .
C12 N3 Cu2 120.9(5) 2_665 3
C12 N3 Cu2 120.9(5) . 3
N1 C1 C9 124.4(8) . .
N1 C1 C2 110.7(8) . .
C9 C1 C2 124.6(8) . .
C3 C2 C1 106.0(8) . .
C2 C3 C4 108.1(8) . .
N1 C4 C5 123.6(8) . .
N1 C4 C3 110.0(8) . .
C5 C4 C3 126.0(8) . .
C4 C5 C4 126.0(11) . 7
C4 C5 C6 117.0(5) . .
C4 C5 C6 117.0(5) 7 .
C7 C6 C7 117.5(11) 7 .
C7 C6 C5 121.3(6) 7 .
C7 C6 C5 121.3(6) . .
C8 C7 C6 119.8(9) . .
N2 C8 C7 121.4(9) . .
C1 C9 C1 123.4(11) . 2_665
C1 C9 C10 118.3(5) . .
C1 C9 C10 118.3(5) 2_665 .
C11 C10 C11 117.8(11) 2_665 .
C11 C10 C9 121.1(5) 2_665 .
C11 C10 C9 121.1(5) . .
C12 C11 C10 119.5(8) . .
N3 C12 C11 122.5(8) . .

loop_
_geom_bond_atom_site_label_1
_geom_bond_atom_site_label_2
_geom_bond_distance
_geom_bond_site_symmetry_2
C3S C3S 1.52(2) 2_655
C3S Cl1W 1.743(13) .
C3S Cl2W 1.752(13) .
C1S C2S 1.44(3) .
C1S Cl3 1.765(15) .
C1S Cl2 1.783(16) .
C2S Cl5 1.772(17) .
C2S Cl4 1.772(15) .
Cu1 N1 1.987(7) 7
Cu1 N1 1.987(7) 2_665
Cu1 N1 1.987(7) 8_665
Cu1 N1 1.987(7) .
Cu2 N2 2.004(10) 2
Cu2 N2 2.004(10) .
Cu2 N3 2.032(9) 5_545
Cu2 N3 2.032(9) 3_544
Cu2 Cl1 2.755(3) .
Cu2 Cl1 2.755(3) 2
N1 C1 1.360(11) .
N1 C4 1.381(11) .
N2 C8 1.338(11) .
N2 C8 1.338(11) 7
N3 C12 1.345(10) 2_665
N3 C12 1.345(10) .
N3 Cu2 2.032(9) 3
C1 C9 1.401(11) .
C1 C2 1.437(13) .
C2 C3 1.340(14) .
C3 C4 1.413(12) .
C4 C5 1.394(10) .
C5 C4 1.394(10) 7
C5 C6 1.482(16) .
C6 C7 1.396(11) 7
C6 C7 1.396(11) .
C7 C8 1.380(13) .
C9 C1 1.401(11) 2_665
C9 C10 1.488(16) .
C10 C11 1.393(10) 2_665
C10 C11 1.393(10) .
C11 C12 1.383(12) .
